data_1505419
loop_
_publ_author_name
'Hoang, Cam Thuy'
'Alezra, Val\'erie'
'Guillot, R\'egis'
'Kouklovsky, Cyrille'

_publ_section_title
;
 A stereoselective entry into functionalized 1,2-diamines by zinc-mediated
 homologation of alpha-aminoacids.
;
_journal_issue 13
_journal_name_full 'Organic letters'
_journal_page_first 2521
_journal_page_last 2524
_journal_paper_doi 10.1021/ol0708020
_journal_volume 9
_journal_year 2007
_chemical_formula_moiety 'C12 H22 N2 O3, O0.50'
_chemical_formula_sum 'C12 H22 N2 O3.5'
_chemical_formula_weight 250.32
_space_group_IT_number 15
_symmetry_cell_setting monoclinic
_symmetry_Int_Tables_number 15
_symmetry_space_group_name_Hall '-C 2yc'
_symmetry_space_group_name_H-M 'C 1 2/c 1'
_atom_sites_solution_hydrogens geom
_atom_sites_solution_primary direct
_atom_sites_solution_secondary difmap
_audit_creation_method SHELXL-97
_cell_angle_alpha 90.00
_cell_angle_beta 101.286(3)
_cell_angle_gamma 90.00
_cell_formula_units_Z 8
_cell_length_a 16.4890(17)
_cell_length_b 14.7552(14)
_cell_length_c 14.3559(13)
_cell_measurement_reflns_used 2504
_cell_measurement_temperature 100(1)
_cell_measurement_theta_max 26.85
_cell_measurement_theta_min 2.51
_cell_volume 3425.2(6)
_computing_cell_refinement 'Bruker SMART'
_computing_data_collection 'Bruker SMART'
_computing_data_reduction 'Bruker SAINT'
_computing_molecular_graphics 'Bruker SHELXTL'
_computing_publication_material 'Bruker SHELXTL'
_computing_structure_refinement 'Bruker SHELXTL'
_computing_structure_solution 'Bruker SHELXTL'
_diffrn_ambient_temperature 100(1)
_diffrn_measured_fraction_theta_full 0.789
_diffrn_measured_fraction_theta_max 0.789
_diffrn_measurement_device_type 'CCD area detector'
_diffrn_measurement_method 'phi and omega scans'
_diffrn_radiation_monochromator graphite
_diffrn_radiation_probe x-ray
_diffrn_radiation_type MoK\a
_diffrn_radiation_wavelength 0.71073
_diffrn_reflns_av_R_equivalents 0.0293
_diffrn_reflns_av_sigmaI/netI 0.0507
_diffrn_reflns_limit_h_max 19
_diffrn_reflns_limit_h_min -21
_diffrn_reflns_limit_k_max 12
_diffrn_reflns_limit_k_min -19
_diffrn_reflns_limit_l_max 17
_diffrn_reflns_limit_l_min -16
_diffrn_reflns_number 7034
_diffrn_reflns_theta_full 27.47
_diffrn_reflns_theta_max 27.47
_diffrn_reflns_theta_min 2.89
_diffrn_source 'fine-focus sealed tube'
_diffrn_source_type 'X8 Apex Bruker'
_exptl_absorpt_coefficient_mu 0.071
_exptl_absorpt_correction_type none
_exptl_crystal_colour none
_exptl_crystal_density_diffrn 0.971
_exptl_crystal_density_method 'not measured'
_exptl_crystal_F_000 1088
_exptl_crystal_size_max 0.200
_exptl_crystal_size_mid 0.050
_exptl_crystal_size_min 0.050
_refine_diff_density_max 0.580
_refine_diff_density_min -0.386
_refine_diff_density_rms 0.085
_refine_ls_extinction_coef 0.000(2)
_refine_ls_extinction_expression Fc^*^=kFc[1+0.001xFc^2^\l^3^/sin(2\q)]^-1/4^
_refine_ls_extinction_method SHELXL
_refine_ls_goodness_of_fit_ref 1.107
_refine_ls_hydrogen_treatment mixed
_refine_ls_matrix_type full
_refine_ls_number_parameters 160
_refine_ls_number_reflns 3097
_refine_ls_number_restraints 0
_refine_ls_restrained_S_all 1.107
_refine_ls_R_factor_all 0.1080
_refine_ls_R_factor_gt 0.0695
_refine_ls_shift/su_max 0.007
_refine_ls_shift/su_mean 0.005
_refine_ls_structure_factor_coef Fsqd
_refine_ls_weighting_details 'calc w=1/[\s^2^(Fo^2^)+(0.2000P)^2^+0.0000P] where P=(Fo^2^+2Fc^2^)/3'
_refine_ls_weighting_scheme calc
_refine_ls_wR_factor_gt 0.1232
_refine_ls_wR_factor_ref 0.1783
_reflns_number_gt 1949
_reflns_number_total 3097
_reflns_threshold_expression >2sigma(I)
_cod_data_source_file ol0708020si20070405_055114.cif
_cod_data_source_block 181hoang100k
_cod_original_sg_symbol_H-M 'C 2/c'
_cod_original_formula_sum 'C12 H22 N2 O3.50'
_cod_database_code 1505419

loop_
_symmetry_equiv_pos_as_xyz
'x, y, z'
'-x, y, -z+1/2'
'x+1/2, y+1/2, z'
'-x+1/2, y+1/2, -z+1/2'
'-x, -y, -z'
'x, -y, z-1/2'
'-x+1/2, -y+1/2, -z'
'x+1/2, -y+1/2, z-1/2'

loop_
_atom_site_label
_atom_site_type_symbol
_atom_site_fract_x
_atom_site_fract_y
_atom_site_fract_z
_atom_site_U_iso_or_equiv
_atom_site_adp_type
_atom_site_occupancy
_atom_site_symmetry_multiplicity
_atom_site_calc_flag
_atom_site_refinement_flags
OW1 O 0.5000 -0.2305(16) -0.2500 0.88(7) Uani 1 2 d S
O1 O 0.48033(17) 0.00615(19) 0.36998(17) 0.0410(9) Uani 1 1 d .
N2 N 0.6049(2) -0.0148(2) 0.3236(2) 0.0363(9) Uani 1 1 d .
H2 H 0.5927 0.0087 0.2678 0.044 Uiso 1 1 calc R
N1 N 0.59860(19) -0.0424(2) 0.4727(2) 0.0326(9) Uani 1 1 d .
H1N H 0.5776 -0.0568 0.5210 0.039 Uiso 1 1 calc R
O3 O 0.62500(18) -0.2497(2) 0.2044(2) 0.0526(10) Uani 1 1 d .
C2 C 0.5548(2) -0.0151(3) 0.3869(3) 0.0337(10) Uani 1 1 d .
C6 C 0.6836(3) -0.0603(3) 0.3632(3) 0.0372(10) Uani 1 1 d .
H6 H 0.7303 -0.0312 0.3419 0.045 Uiso 1 1 calc R
C3 C 0.7374(2) -0.1087(3) 0.5407(3) 0.0398(11) Uani 1 1 d .
H3 H 0.7181 -0.1705 0.5238 0.048 Uiso 1 1 calc R
C1 C 0.6865(2) -0.0436(3) 0.4702(3) 0.0348(10) Uani 1 1 d .
H1 H 0.7081 0.0176 0.4853 0.042 Uiso 1 1 calc R
C5 C 0.7260(3) -0.0897(3) 0.6417(3) 0.0524(13) Uani 1 1 d .
H5A H 0.7583 -0.1320 0.6845 0.079 Uiso 1 1 calc R
H5B H 0.6687 -0.0961 0.6449 0.079 Uiso 1 1 calc R
H5C H 0.7439 -0.0291 0.6593 0.079 Uiso 1 1 calc R
C7 C 0.6776(3) -0.1614(3) 0.3371(3) 0.0419(11) Uani 1 1 d .
H7A H 0.7262 -0.1927 0.3713 0.050 Uiso 1 1 calc R
H7B H 0.6295 -0.1873 0.3566 0.050 Uiso 1 1 calc R
C4 C 0.8282(3) -0.1026(4) 0.5336(3) 0.0586(14) Uani 1 1 d .
H4A H 0.8340 -0.1155 0.4697 0.088 Uiso 1 1 calc R
H4B H 0.8596 -0.1459 0.5760 0.088 Uiso 1 1 calc R
H4C H 0.8484 -0.0427 0.5508 0.088 Uiso 1 1 calc R
O2 O 0.7011(5) -0.1298(3) 0.1808(3) 0.141(3) Uani 1 1 d .
C8 C 0.6711(4) -0.1758(3) 0.2326(3) 0.0614(15) Uani 1 1 d .
C9 C 0.6113(4) -0.2826(4) 0.1057(3) 0.0687(17) Uani 1 1 d .
C11 C 0.6929(4) -0.3111(4) 0.0825(4) 0.085(2) Uani 1 1 d .
H11A H 0.7178 -0.3566 0.1268 0.127 Uiso 1 1 calc R
H11B H 0.7289 -0.2595 0.0866 0.127 Uiso 1 1 calc R
H11C H 0.6838 -0.3353 0.0192 0.127 Uiso 1 1 calc R
C12 C 0.5642(5) -0.3677(7) 0.1111(6) 0.155(5) Uani 1 1 d .
H12A H 0.5973 -0.4090 0.1543 0.233 Uiso 1 1 calc R
H12B H 0.5506 -0.3948 0.0492 0.233 Uiso 1 1 calc R
H12C H 0.5142 -0.3542 0.1333 0.233 Uiso 1 1 calc R
C10 C 0.5715(10) -0.2102(8) 0.0407(6) 0.274(10) Uani 1 1 d .
H10A H 0.5200 -0.1933 0.0573 0.411 Uiso 1 1 calc R
H10B H 0.5616 -0.2320 -0.0235 0.411 Uiso 1 1 calc R
H10C H 0.6073 -0.1583 0.0462 0.411 Uiso 1 1 calc R

loop_
_atom_site_aniso_label
_atom_site_aniso_U_11
_atom_site_aniso_U_22
_atom_site_aniso_U_33
_atom_site_aniso_U_23
_atom_site_aniso_U_13
_atom_site_aniso_U_12
OW1 2.00(18) 0.167(19) 0.23(3) 0.000 -0.34(6) 0.000
O1 0.0519(19) 0.0498(19) 0.0182(14) -0.0017(12) -0.0005(12) 0.0066(14)
N2 0.053(2) 0.0374(19) 0.0172(16) 0.0075(14) 0.0024(14) 0.0089(15)
N1 0.047(2) 0.0301(18) 0.0189(16) 0.0064(13) 0.0034(13) 0.0002(14)
O3 0.0481(18) 0.069(2) 0.0402(19) -0.0211(16) 0.0080(14) 0.0123(15)
C2 0.047(2) 0.033(2) 0.0187(19) -0.0013(16) 0.0013(17) 0.0037(17)
C6 0.050(2) 0.033(2) 0.029(2) 0.0051(17) 0.0100(17) 0.0036(17)
C3 0.050(2) 0.036(2) 0.030(2) 0.0013(17) -0.0009(18) 0.0070(18)
C1 0.046(2) 0.029(2) 0.027(2) 0.0034(16) 0.0013(17) 0.0004(17)
C5 0.073(3) 0.053(3) 0.024(2) -0.0003(19) -0.0105(19) 0.018(2)
C7 0.071(3) 0.033(2) 0.023(2) 0.0009(17) 0.0113(19) 0.003(2)
C4 0.058(3) 0.054(3) 0.058(3) 0.013(2) -0.002(2) 0.009(2)
O2 0.339(9) 0.056(3) 0.051(3) -0.007(2) 0.095(4) -0.056(4)
C8 0.113(4) 0.037(3) 0.035(3) 0.001(2) 0.017(3) 0.018(3)
C9 0.078(4) 0.081(4) 0.039(3) -0.028(3) -0.007(2) 0.032(3)
C11 0.118(5) 0.083(4) 0.060(4) -0.035(3) 0.033(4) 0.009(4)
C12 0.115(6) 0.232(11) 0.129(7) -0.127(8) 0.046(5) -0.085(7)
C10 0.430(19) 0.234(12) 0.081(6) -0.107(7) -0.140(9) 0.271(14)

loop_
_atom_type_symbol
_atom_type_description
_atom_type_scat_dispersion_real
_atom_type_scat_dispersion_imag
_atom_type_scat_source
C C 0.0033 0.0016 'International Tables Vol C Tables 4.2.6.8 and 6.1.1.4'
H H 0.0000 0.0000 'International Tables Vol C Tables 4.2.6.8 and 6.1.1.4'
N N 0.0061 0.0033 'International Tables Vol C Tables 4.2.6.8 and 6.1.1.4'
O O 0.0106 0.0060 'International Tables Vol C Tables 4.2.6.8 and 6.1.1.4'

loop_
_geom_angle_atom_site_label_1
_geom_angle_atom_site_label_2
_geom_angle_atom_site_label_3
_geom_angle
C2 N2 C6 110.5(3)
C2 N1 C1 109.6(3)
C8 O3 C9 121.9(4)
O1 C2 N2 125.6(3)
O1 C2 N1 125.4(4)
N2 C2 N1 109.0(3)
N2 C6 C7 109.8(3)
N2 C6 C1 99.4(3)
C7 C6 C1 112.5(3)
C4 C3 C1 109.9(4)
C4 C3 C5 111.0(3)
C1 C3 C5 111.3(3)
N1 C1 C3 114.4(3)
N1 C1 C6 100.9(3)
C3 C1 C6 117.8(3)
C8 C7 C6 111.7(3)
O2 C8 O3 123.8(5)
O2 C8 C7 126.2(5)
O3 C8 C7 109.9(4)
C12 C9 O3 102.3(5)
C12 C9 C11 105.9(6)
O3 C9 C11 109.2(4)
C12 C9 C10 118.0(8)
O3 C9 C10 109.4(4)
C11 C9 C10 111.4(8)

loop_
_geom_bond_atom_site_label_1
_geom_bond_atom_site_label_2
_geom_bond_distance
O1 C2 1.244(5)
N2 C2 1.342(5)
N2 C6 1.473(5)
N1 C2 1.361(5)
N1 C1 1.457(5)
O3 C8 1.345(6)
O3 C9 1.473(5)
C6 C7 1.537(5)
C6 C1 1.547(5)
C3 C4 1.524(6)
C3 C1 1.522(5)
C3 C5 1.524(6)
C7 C8 1.498(6)
O2 C8 1.183(6)
C9 C12 1.486(11)
C9 C11 1.508(8)
C9 C10 1.485(10)
